data_7203428
loop_
_publ_author_name
'Shirahata, Takashi'
'Kibune, Megumi'
'Maesato, Mitsuhiko'
'Kawashima, Tomohito'
'Saito, Gunzi'
'Imakubo, Tatsuro'

_publ_section_title
;
 New organic conductors based on dibromo- and diiodo-TSeFs with
 magnetic and non-magnetic MX4 counter anions (M = Fe, Ga; X = Cl, Br)
;
_journal_issue 33
_journal_name_full 'Journal of Materials Chemistry'
_journal_page_first 3381
_journal_paper_doi 10.1039/b605420j
_journal_volume 16
_journal_year 2006
_chemical_formula_sum 'C16 H8 Cl4 Ga I4 S4 Se8'
_chemical_formula_weight 1679.26
_chemical_name_systematic
;
?
;
_space_group_IT_number 72
_symmetry_cell_setting orthorhombic
_symmetry_space_group_name_Hall '-I 2 2c'
_symmetry_space_group_name_H-M 'I b a m'
_atom_sites_solution_hydrogens geom
_atom_sites_solution_primary direct
_atom_sites_solution_secondary difmap
_audit_creation_method SHELXL-97
_cell_angle_alpha 90.00
_cell_angle_beta 90.00
_cell_angle_gamma 90.00
_cell_formula_units_Z 4
_cell_length_a 7.313(3)
_cell_length_b 35.766(13)
_cell_length_c 13.558(5)
_cell_measurement_reflns_used 859
_cell_measurement_temperature 293
_cell_measurement_theta_max 25.48
_cell_measurement_theta_min 2.28
_cell_volume 3546(2)
_computing_cell_refinement 'Bruker SMART'
_computing_data_collection 'Bruker SMART'
_computing_data_reduction 'Bruker SAINT'
_computing_molecular_graphics 'Bruker SHELXTL'
_computing_publication_material 'Bruker SHELXTL'
_computing_structure_refinement 'SHELXL-97 (Sheldrick, 1997)'
_computing_structure_solution 'SHELXS-97 (Sheldrick, 1990)'
_diffrn_ambient_temperature 293
_diffrn_detector_area_resol_mean 8.366
_diffrn_measured_fraction_theta_full 0.999
_diffrn_measured_fraction_theta_max 0.999
_diffrn_measurement_device_type 'CCD area detector'
_diffrn_measurement_method 'phi and omega scans'
_diffrn_radiation_monochromator graphite
_diffrn_radiation_source 'fine-focus sealed tube'
_diffrn_radiation_type MoK\a
_diffrn_radiation_wavelength 0.71073
_diffrn_reflns_av_R_equivalents 0.1577
_diffrn_reflns_av_sigmaI/netI 0.1177
_diffrn_reflns_limit_h_max 9
_diffrn_reflns_limit_h_min -9
_diffrn_reflns_limit_k_max 47
_diffrn_reflns_limit_k_min -38
_diffrn_reflns_limit_l_max 18
_diffrn_reflns_limit_l_min -17
_diffrn_reflns_number 12459
_diffrn_reflns_theta_full 28.34
_diffrn_reflns_theta_max 28.34
_diffrn_reflns_theta_min 1.14
_diffrn_standards_number 19
_exptl_absorpt_coefficient_mu 13.020
_exptl_absorpt_correction_T_max 0.8808
_exptl_absorpt_correction_T_min 0.1116
_exptl_absorpt_correction_type empirical
_exptl_absorpt_process_details
;
SADABS; Sheldrick, 1996
;
_exptl_crystal_colour browny
_exptl_crystal_density_diffrn 3.145
_exptl_crystal_density_method 'not measured'
_exptl_crystal_description plate
_exptl_crystal_F_000 3004
_exptl_crystal_size_max 0.30
_exptl_crystal_size_mid 0.10
_exptl_crystal_size_min 0.01
_refine_diff_density_max 2.027
_refine_diff_density_min -1.325
_refine_diff_density_rms 0.390
_refine_ls_extinction_method none
_refine_ls_goodness_of_fit_ref 0.860
_refine_ls_hydrogen_treatment constr
_refine_ls_matrix_type full
_refine_ls_number_parameters 91
_refine_ls_number_reflns 2310
_refine_ls_number_restraints 2
_refine_ls_restrained_S_all 0.859
_refine_ls_R_factor_all 0.1263
_refine_ls_R_factor_gt 0.0640
_refine_ls_shift/su_max 0.000
_refine_ls_shift/su_mean 0.000
_refine_ls_structure_factor_coef Fsqd
_refine_ls_weighting_details 'calc w=1/[\s^2^(Fo^2^)+(0.0876P)^2^+0.0000P] where P=(Fo^2^+2Fc^2^)/3'
_refine_ls_weighting_scheme calc
_refine_ls_wR_factor_gt 0.1482
_refine_ls_wR_factor_ref 0.1831
_reflns_number_gt 1113
_reflns_number_total 2310
_reflns_threshold_expression >2sigma(I)
_cod_data_source_file b605420j.txt
_cod_data_source_block (DIETSe)2GaCl4
_cod_depositor_comments
;
The following automatic conversions were performed:
'_symmetry_cell_setting' value 'Orthorhombic' changed to 'orthorhombic'
according to '/home/saulius/struct/CIF-dictionaries/cif_core.dic'
dictionary named 'cif_core.dic' version 2.4.1 from 2010-06-29.

Automatic conversion script
Id: cif_fix_enum 1527 2010-12-29 10:47:43Z saulius 
;
_cod_original_sg_symbol_H-M Ibam
_cod_database_code 7203428

loop_
_symmetry_equiv_pos_as_xyz
'x, y, z'
'-x, -y, z'
'-x+1/2, y+1/2, -z'
'x+1/2, -y+1/2, -z'
'x+1/2, y+1/2, z+1/2'
'-x+1/2, -y+1/2, z+1/2'
'-x+1, y+1, -z+1/2'
'x+1, -y+1, -z+1/2'
'-x, -y, -z'
'x, y, -z'
'x-1/2, -y-1/2, z'
'-x-1/2, y-1/2, z'
'-x+1/2, -y+1/2, -z+1/2'
'x+1/2, y+1/2, -z+1/2'
'x, -y, z+1/2'
'-x, y, z+1/2'

loop_
_atom_site_label
_atom_site_type_symbol
_atom_site_fract_x
_atom_site_fract_y
_atom_site_fract_z
_atom_site_U_iso_or_equiv
_atom_site_adp_type
_atom_site_occupancy
_atom_site_symmetry_multiplicity
_atom_site_calc_flag
_atom_site_refinement_flags
_atom_site_disorder_assembly
_atom_site_disorder_group
I1 I 0.17974(12) 0.36733(2) 0.36375(6) 0.0359(3) Uani 1 1 d . . .
Se1 Se 0.1680(2) 0.27395(3) 0.38306(8) 0.0320(4) Uani 1 1 d . . .
Se2 Se 0.1720(2) 0.17946(3) 0.38339(8) 0.0313(4) Uani 1 1 d . . .
S1 S 0.1735(6) 0.09447(10) 0.3713(2) 0.0416(9) Uani 1 1 d . . .
C1 C 0.171(3) 0.2452(5) 0.5000 0.032(4) Uani 1 2 d S . .
C2 C 0.167(2) 0.2077(4) 0.5000 0.021(3) Uani 1 2 d S . .
C3 C 0.1752(17) 0.3199(3) 0.4511(7) 0.024(3) Uani 1 1 d . . .
C4 C 0.1706(15) 0.1326(3) 0.4506(8) 0.029(3) Uani 1 1 d . . .
C5A C 0.220(4) 0.0562(9) 0.453(2) 0.042(6) Uani 0.50 1 d PD . .
H5A1 H 0.1962 0.0327 0.4196 0.051 Uiso 0.50 1 calc PR . .
H5A2 H 0.3481 0.0566 0.4720 0.051 Uiso 0.50 1 calc PR . .
C5B C 0.101(4) 0.0587(9) 0.454(2) 0.042(6) Uani 0.50 1 d PD . .
H5B1 H -0.0248 0.0635 0.4732 0.051 Uiso 0.50 1 calc PR . .
H5B2 H 0.1037 0.0348 0.4198 0.051 Uiso 0.50 1 calc PR . .
Ga1 Ga 0.5000 0.0000 0.2500 0.0577(11) Uani 1 4 d S . .
Cl1 Cl 0.3267(8) 0.03493(13) 0.1613(4) 0.0960(18) Uani 1 1 d . . .

loop_
_atom_site_aniso_label
_atom_site_aniso_U_11
_atom_site_aniso_U_22
_atom_site_aniso_U_33
_atom_site_aniso_U_23
_atom_site_aniso_U_13
_atom_site_aniso_U_12
I1 0.0399(5) 0.0321(5) 0.0358(5) 0.0111(4) -0.0032(5) 0.0002(5)
Se1 0.0473(9) 0.0267(7) 0.0220(6) -0.0007(5) -0.0006(6) 0.0006(7)
Se2 0.0431(9) 0.0244(7) 0.0264(6) -0.0013(5) 0.0014(6) 0.0002(7)
S1 0.060(3) 0.0240(16) 0.0409(18) -0.0054(14) 0.006(2) -0.0009(18)
C1 0.046(13) 0.024(9) 0.027(8) 0.000 0.000 0.000(10)
C2 0.024(10) 0.021(8) 0.017(7) 0.000 0.000 -0.005(8)
C3 0.034(7) 0.018(6) 0.019(5) -0.001(4) 0.006(6) 0.004(6)
C4 0.030(7) 0.024(6) 0.034(6) -0.002(5) 0.014(6) -0.006(6)
C5A 0.051(17) 0.034(9) 0.042(9) 0.015(8) 0.013(16) 0.000(17)
C5B 0.051(17) 0.034(9) 0.042(9) 0.015(8) 0.013(16) 0.000(17)
Ga1 0.078(3) 0.0248(17) 0.070(2) 0.000 0.000 0.000
Cl1 0.132(5) 0.050(3) 0.106(4) 0.012(3) -0.033(4) 0.012(3)

loop_
_atom_type_symbol
_atom_type_description
_atom_type_scat_dispersion_real
_atom_type_scat_dispersion_imag
_atom_type_scat_source
C C 0.0033 0.0016 'International Tables Vol C Tables 4.2.6.8 and 6.1.1.4'
H H 0.0000 0.0000 'International Tables Vol C Tables 4.2.6.8 and 6.1.1.4'
S S 0.1246 0.1234 'International Tables Vol C Tables 4.2.6.8 and 6.1.1.4'
Cl Cl 0.1484 0.1585 'International Tables Vol C Tables 4.2.6.8 and 6.1.1.4'
Ga Ga 0.2307 1.6083 'International Tables Vol C Tables 4.2.6.8 and 6.1.1.4'
Se Se -0.0929 2.2259 'International Tables Vol C Tables 4.2.6.8 and 6.1.1.4'
I I -0.4742 1.8119 'International Tables Vol C Tables 4.2.6.8 and 6.1.1.4'

loop_
_geom_angle_atom_site_label_1
_geom_angle_atom_site_label_2
_geom_angle_atom_site_label_3
_geom_angle
_geom_angle_site_symmetry_1
_geom_angle_site_symmetry_3
_geom_angle_publ_flag
C1 Se1 C3 93.7(5) . . ?
C2 Se2 C4 94.1(5) . . ?
C4 S1 C5B 99.9(11) . . ?
C4 S1 C5A 102.6(11) . . ?
C5B S1 C5A 28.4(8) . . ?
C2 C1 Se1 122.9(4) . 10_556 ?
C2 C1 Se1 122.9(4) . . ?
Se1 C1 Se1 114.0(9) 10_556 . ?
C1 C2 Se2 122.5(4) . . ?
C1 C2 Se2 122.5(4) . 10_556 ?
Se2 C2 Se2 114.8(8) . 10_556 ?
C3 C3 Se1 119.3(3) 10_556 . ?
C3 C3 I1 124.9(3) 10_556 . ?
Se1 C3 I1 115.8(5) . . ?
C4 C4 S1 128.3(4) 10_556 . ?
C4 C4 Se2 118.5(3) 10_556 . ?
S1 C4 Se2 113.2(6) . . ?
C5B C5A S1 111(2) 10_556 . ?
C5B C5A H5A1 109.5 10_556 . ?
S1 C5A H5A1 109.5 . . ?
C5B C5A H5A2 109.5 10_556 . ?
S1 C5A H5A2 109.5 . . ?
H5A1 C5A H5A2 108.1 . . ?
C5A C5B S1 113(2) 10_556 . ?
C5A C5B H5B1 109.0 10_556 . ?
S1 C5B H5B1 109.0 . . ?
C5A C5B H5B2 109.0 10_556 . ?
S1 C5B H5B2 109.0 . . ?
H5B1 C5B H5B2 107.8 . . ?
Cl1 Ga1 Cl1 107.7(3) 7_545 2_655 ?
Cl1 Ga1 Cl1 108.9(3) 7_545 . ?
Cl1 Ga1 Cl1 111.9(3) 2_655 . ?
Cl1 Ga1 Cl1 111.9(3) 7_545 8_445 ?
Cl1 Ga1 Cl1 108.9(3) 2_655 8_445 ?
Cl1 Ga1 Cl1 107.7(3) . 8_445 ?

loop_
_geom_bond_atom_site_label_1
_geom_bond_atom_site_label_2
_geom_bond_distance
_geom_bond_site_symmetry_2
_geom_bond_publ_flag
I1 C3 2.068(10) . ?
Se1 C1 1.890(9) . ?
Se1 C3 1.886(10) . ?
Se2 C2 1.877(8) . ?
Se2 C4 1.908(11) . ?
S1 C4 1.736(11) . ?
S1 C5B 1.78(3) . ?
S1 C5A 1.80(3) . ?
C1 C2 1.34(2) . ?
C1 Se1 1.890(9) 10_556 ?
C2 Se2 1.877(8) 10_556 ?
C3 C3 1.33(2) 10_556 ?
C4 C4 1.34(2) 10_556 ?
C5A C5B 1.535(7) 10_556 ?
C5A H5A1 0.9700 . ?
C5A H5A2 0.9700 . ?
C5B C5A 1.535(7) 10_556 ?
C5B H5B1 0.9700 . ?
C5B H5B2 0.9700 . ?
Ga1 Cl1 2.148(5) 7_545 ?
Ga1 Cl1 2.148(5) 2_655 ?
Ga1 Cl1 2.148(5) . ?
Ga1 Cl1 2.148(5) 8_445 ?
